data_1008723
loop_
_publ_author_name
'Marezio, M'
'Alexandre, E T'
'Bordet, P'
'Capponi, J - J'
'Chaillout, C'
'Kopnin, E M'
'Loureiro, S M'
'Radaelli, P G'
'Van Tendeloo, G'

_publ_section_title
;
Cation and anion disorder in Hg Ba2 Can-1 Cun O2n+2+d
;
_journal_coden_ASTM JOUSEH
_journal_issue 4
_journal_name_full 'Journal of Superconductivity'
_journal_page_first 507
_journal_page_last 510
_journal_paper_doi 10.1007/BF00722842
_journal_volume 8
_journal_year 1995
_chemical_formula_structural 'Hg Ba2 Cu O4.12'
_chemical_formula_sum 'Ba2 Cu Hg O4.12'
_chemical_name_systematic 'Mercury barium copper oxide (1/2/1/4.12)'
_space_group_IT_number 123
_symmetry_cell_setting tetragonal
_symmetry_Int_Tables_number 123
_symmetry_space_group_name_Hall '-P 4 2'
_symmetry_space_group_name_H-M 'P 4/m m m'
_cell_angle_alpha 90
_cell_angle_beta 90
_cell_angle_gamma 90
_cell_formula_units_Z 1
_cell_length_a 3.87320(2)
_cell_length_b 3.87320(2)
_cell_length_c 9.48088(8)
_cell_volume 142.2
_refine_ls_R_factor_all 0.03
_cod_database_code 1008723

loop_
_symmetry_equiv_pos_as_xyz
x,y,z
-x,-y,z
-x,y,z
x,-y,z
-y,x,z
y,-x,z
y,x,z
-y,-x,z
-x,-y,-z
x,y,-z
x,-y,-z
-x,y,-z
y,-x,-z
-y,x,-z
-y,-x,-z
y,x,-z

loop_
_atom_site_aniso_label
_atom_site_aniso_U_11
_atom_site_aniso_U_12
_atom_site_aniso_U_13
_atom_site_aniso_U_22
_atom_site_aniso_U_23
_atom_site_aniso_U_33
Hg1 0.0165(4) 0. 0. 0.0165(4) 0. 0.0166(7)
O2 0.037(3) 0. 0. 0.037(3) 0. 0.002(4)

loop_
_atom_site_label
_atom_site_type_symbol
_atom_site_symmetry_multiplicity
_atom_site_Wyckoff_symbol
_atom_site_fract_x
_atom_site_fract_y
_atom_site_fract_z
_atom_site_occupancy
_atom_site_attached_hydrogens
_atom_site_calc_flag
Hg1 Hg2+ 1 a 0. 0. 0. 1. 0 d
Ba1 Ba2+ 2 h 0.5 0.5 0.29520(6) 1. 0 d
Cu1 Cu2+ 1 b 0. 0. 0.5 1. 0 d
O1 O2- 2 e 0.5 0. 0.5 1. 0 d
O2 O2- 2 g 0. 0. 0.2068(7) 1. 0 d
O3 O2- 1 c 0.5 0.5 0. 0.12(2) 0 d

loop_
_atom_type_symbol
_atom_type_oxidation_number
Hg2+ 2.000
Ba2+ 2.000
Cu2+ 2.240
O2- -2.000
